data_1001308
loop_
_publ_author_name
'Srinivasa, S R'
'Cartz, L'
'Jorgensen, J D'
'Labbe, J C'

_publ_section_title
;
Pressure-induced tetrahedral tilting and deformation in Ge~2~ N~2~ O
;
_journal_coden_ASTM JACGAR
_journal_name_full 'Journal of Applied Crystallography'
_journal_page_first 511
_journal_page_last 516
_journal_paper_doi 10.1107/S0021889879013182
_journal_volume 12
_journal_year 1979
_chemical_formula_structural 'GE2 N2 O'
_chemical_formula_sum 'Ge2 N2 O'
_chemical_name_systematic 'GERMANIUM DINITRIDE OXIDE'
_space_group_IT_number 36
_symmetry_cell_setting orthorhombic
_symmetry_Int_Tables_number 36
_symmetry_space_group_name_Hall 'C 2c -2'
_symmetry_space_group_name_H-M 'C m c 21'
_cell_angle_alpha 90
_cell_angle_beta 90
_cell_angle_gamma 90
_cell_formula_units_Z 4
_cell_length_a 9.306(3)
_cell_length_b 5.742(1)
_cell_length_c 5.097(1)
_cell_volume 272.4
_refine_ls_R_factor_all 0.022
_cod_database_code 1001308

loop_
_symmetry_equiv_pos_as_xyz
x,y,z
-x,y,z
-x,-y,1/2+z
x,-y,1/2+z
1/2+x,1/2+y,z
1/2-x,1/2+y,z
1/2-x,1/2-y,1/2+z
1/2+x,1/2-y,1/2+z

loop_
_atom_site_label
_atom_site_type_symbol
_atom_site_symmetry_multiplicity
_atom_site_Wyckoff_symbol
_atom_site_fract_x
_atom_site_fract_y
_atom_site_fract_z
_atom_site_occupancy
_atom_site_attached_hydrogens
_atom_site_calc_flag
Ge1 Ge4+ 8 b 0.176(1) 0.149(3) 0.343(5) 1. 0 d
N1 N3- 8 b 0.204(1) 0.138(2) 0.686(6) 1. 0 d
O1 O2- 4 a 0. 0.262(4) 0.23 1. 0 d

loop_
_atom_type_symbol
_atom_type_oxidation_number
Ge4+ 4.000
N3- -3.000
O2- -2.000
